data_4322421
loop_
_publ_author_name
'Douglas J. Chesnut'
'Anakarin Kusnetzow'
'Robert Birge'
'Jon Zubieta'

_publ_section_title
;
 Ligand Influences on Copper Cyanide Solid-State Architecture: Flattened
 and Fused "Slinky", Corrugated Sheet, and Ribbon Motifs in the
 Copper-Cyanide-Triazolate-Organoamine Family
;
_journal_name_full 'Inorganic Chemistry'
_journal_page_first 5484
_journal_page_last 5494
_journal_paper_doi 10.1021/ic990385q
_journal_volume 38
_journal_year 1999
_chemical_formula_sum 'C34 H24 Cu10 N22'
_chemical_formula_weight 1376.15
_chemical_name_systematic
; 
 ? 
;
_space_group_IT_number 2
_symmetry_cell_setting triclinic
_symmetry_space_group_name_Hall '-P 1'
_symmetry_space_group_name_H-M 'P -1'
_atom_sites_solution_hydrogens geom
_atom_sites_solution_primary direct
_atom_sites_solution_secondary difmap
_audit_creation_method SHELXL-97
_cell_angle_alpha 94.2060(10)
_cell_angle_beta 90.4920(10)
_cell_angle_gamma 112.5340(10)
_cell_formula_units_Z 1
_cell_length_a 9.1183(5)
_cell_length_b 9.9838(6)
_cell_length_c 12.7545(8)
_cell_measurement_temperature 115(2)
_cell_volume 1068.72(11)
_computing_structure_refinement 'SHELXL-97 (Sheldrick, 1997)'
_computing_structure_solution 'SHELXS-97 (Sheldrick, 1990)'
_diffrn_ambient_temperature 293(2)
_diffrn_measured_fraction_theta_full 0.902
_diffrn_measured_fraction_theta_max 0.902
_diffrn_radiation_monochromator graphite
_diffrn_radiation_source 'fine-focus sealed tube'
_diffrn_radiation_type MoK\a
_diffrn_radiation_wavelength 0.71073
_diffrn_reflns_av_R_equivalents 0.0214
_diffrn_reflns_av_sigmaI/netI 0.0448
_diffrn_reflns_limit_h_max 6
_diffrn_reflns_limit_h_min -12
_diffrn_reflns_limit_k_max 13
_diffrn_reflns_limit_k_min -12
_diffrn_reflns_limit_l_max 16
_diffrn_reflns_limit_l_min -16
_diffrn_reflns_number 6913
_diffrn_reflns_theta_full 28.22
_diffrn_reflns_theta_max 28.22
_diffrn_reflns_theta_min 1.60
_exptl_absorpt_coefficient_mu 4.925
_exptl_absorpt_correction_type SADABS
_exptl_crystal_density_diffrn 2.138
_exptl_crystal_density_method 'not measured'
_exptl_crystal_F_000 672
_refine_diff_density_max 0.817
_refine_diff_density_min -0.938
_refine_diff_density_rms 0.156
_refine_ls_extinction_coef 0.0033(6)
_refine_ls_extinction_expression Fc^*^=kFc[1+0.001xFc^2^\l^3^/sin(2\q)]^-1/4^
_refine_ls_extinction_method SHELXL
_refine_ls_goodness_of_fit_ref 1.046
_refine_ls_hydrogen_treatment mixed
_refine_ls_matrix_type full
_refine_ls_number_parameters 302
_refine_ls_number_reflns 4751
_refine_ls_number_restraints 0
_refine_ls_restrained_S_all 1.046
_refine_ls_R_factor_all 0.0544
_refine_ls_R_factor_gt 0.0414
_refine_ls_shift/su_max 0.005
_refine_ls_shift/su_mean 0.001
_refine_ls_structure_factor_coef Fsqd
_refine_ls_weighting_details 'calc w=1/[\s^2^(Fo^2^)+(0.0615P)^2^+1.5764P] where P=(Fo^2^+2Fc^2^)/3'
_refine_ls_weighting_scheme calc
_refine_ls_wR_factor_gt 0.1028
_refine_ls_wR_factor_ref 0.1113
_reflns_number_gt 3921
_reflns_number_total 4751
_reflns_threshold_expression >2sigma(I)
_cod_data_source_file ic990385q_2.cif
_cod_data_source_block '[Cu5(CN)3(trz)2(2,2'-bpy)]'
_cod_database_code 4322421

loop_
_symmetry_equiv_pos_as_xyz
'x, y, z'
'-x, -y, -z'

loop_
_atom_site_label
_atom_site_type_symbol
_atom_site_fract_x
_atom_site_fract_y
_atom_site_fract_z
_atom_site_U_iso_or_equiv
_atom_site_adp_type
_atom_site_occupancy
_atom_site_symmetry_multiplicity
_atom_site_calc_flag
_atom_site_refinement_flags
_atom_site_disorder_assembly
_atom_site_disorder_group
Cu1 Cu -0.5000 0.0000 -0.5000 0.01910(18) Uani 1 2 d S . .
Cu2 Cu -0.43673(6) 0.24993(6) -0.15198(4) 0.01938(14) Uani 1 1 d . . .
Cu3 Cu 0.18575(6) 0.36698(6) 0.07679(4) 0.01740(14) Uani 1 1 d . . .
Cu4 Cu -0.09322(6) 0.39354(6) 0.27217(4) 0.01572(14) Uani 1 1 d . . .
Cu5 Cu 0.5000 0.5000 0.5000 0.01627(16) Uani 1 2 d S . .
Cu6 Cu -0.61346(6) 0.20377(6) 0.42598(4) 0.01896(14) Uani 1 1 d . . .
N7 N -0.2648(4) 0.3020(4) -0.0411(3) 0.0189(7) Uani 1 1 d . . .
N8 N -0.0387(4) 0.3388(4) 0.0452(3) 0.0191(7) Uani 1 1 d . . .
N9 N -0.1418(4) 0.3595(4) 0.1174(3) 0.0179(7) Uani 1 1 d . . .
N10 N 0.2385(4) 0.4389(4) 0.2281(3) 0.0158(7) Uani 1 1 d . . .
N11 N 0.1364(4) 0.4603(4) 0.3007(3) 0.0161(7) Uani 1 1 d . . .
N12 N 0.3633(4) 0.4950(4) 0.3855(3) 0.0165(7) Uani 1 1 d . . .
C1 C -0.4600(5) 0.0982(4) -0.3685(3) 0.0173(8) Uani 0.50 1 d P . .
N1 N -0.4600(5) 0.0982(4) -0.3685(3) 0.0173(8) Uani 0.50 1 d P . .
C2 C -0.4456(5) 0.1578(5) -0.2864(3) 0.0243(9) Uani 0.50 1 d P . .
N2 N -0.4456(5) 0.1578(5) -0.2864(3) 0.0243(9) Uani 0.50 1 d P . .
C3 C -0.6017(5) 0.2920(5) -0.0789(3) 0.0189(8) Uani 0.50 1 d P . .
N3 N -0.6017(5) 0.2920(5) -0.0789(3) 0.0189(8) Uani 0.50 1 d P . .
C4 C 0.3164(5) 0.3201(5) -0.0200(3) 0.0278(9) Uani 0.50 1 d P . .
N4 N 0.3164(5) 0.3201(5) -0.0200(3) 0.0278(9) Uani 0.50 1 d P . .
C5 C -0.2782(4) 0.3318(4) 0.3518(3) 0.0157(7) Uani 0.50 1 d P . .
N5 N -0.2782(4) 0.3318(4) 0.3518(3) 0.0157(7) Uani 0.50 1 d P . .
C6 C -0.4030(5) 0.2793(4) 0.3859(3) 0.0217(8) Uani 0.50 1 d P . .
N6 N -0.4030(5) 0.2793(4) 0.3859(3) 0.0217(8) Uani 0.50 1 d P . .
C7 C -0.1153(5) 0.3053(5) -0.0464(3) 0.0198(9) Uani 1 1 d . . .
H7 H -0.0716 0.2858 -0.1085 0.024 Uiso 1 1 calc R . .
C8 C -0.2731(5) 0.3368(5) 0.0618(3) 0.0203(9) Uani 1 1 d . . .
H8 H -0.3630 0.3443 0.0911 0.024 Uiso 1 1 calc R . .
C9 C 0.3719(5) 0.4613(5) 0.2819(3) 0.0172(8) Uani 1 1 d . . .
H9 H 0.4615 0.4545 0.2516 0.021 Uiso 1 1 calc R . .
C10 C 0.2159(5) 0.4947(4) 0.3928(3) 0.0150(8) Uani 1 1 d . . .
H10 H 0.1745 0.5161 0.4553 0.018 Uiso 1 1 calc R . .
N13 N -0.8101(4) 0.1135(4) 0.3226(3) 0.0201(7) Uani 1 1 d . . .
N14 N -0.7843(4) 0.2032(4) 0.5249(3) 0.0176(7) Uani 1 1 d . . .
C11 C -0.8129(6) 0.0666(5) 0.2217(4) 0.0258(10) Uani 1 1 d . . .
H11 H -0.7212 0.0603 0.1945 0.031 Uiso 1 1 calc R . .
C12 C -0.9471(6) 0.0269(5) 0.1557(4) 0.0285(10) Uani 1 1 d . . .
H12 H -0.9445 -0.0039 0.0854 0.034 Uiso 1 1 calc R . .
C13 C -1.0840(6) 0.0336(5) 0.1954(4) 0.0287(10) Uani 1 1 d . . .
H13 H -1.1755 0.0065 0.1526 0.034 Uiso 1 1 calc R . .
C14 C -1.0834(6) 0.0823(5) 0.3019(4) 0.0239(9) Uani 1 1 d . . .
H14 H -1.1741 0.0885 0.3308 0.029 Uiso 1 1 calc R . .
C15 C -0.9433(5) 0.1211(4) 0.3631(3) 0.0176(8) Uani 1 1 d . . .
C16 C -0.9279(5) 0.1740(4) 0.4768(3) 0.0169(8) Uani 1 1 d . . .
C17 C -1.0519(5) 0.1936(5) 0.5306(4) 0.0200(9) Uani 1 1 d . . .
H17 H -1.1498 0.1723 0.4966 0.024 Uiso 1 1 calc R . .
C18 C -1.0260(5) 0.2457(5) 0.6363(4) 0.0216(9) Uani 1 1 d . . .
H18 H -1.1066 0.2602 0.6737 0.026 Uiso 1 1 calc R . .
C19 C -0.8790(6) 0.2759(5) 0.6853(4) 0.0219(9) Uani 1 1 d . . .
H19 H -0.8593 0.3109 0.7557 0.026 Uiso 1 1 calc R . .
C20 C -0.7618(5) 0.2527(5) 0.6267(3) 0.0188(8) Uani 1 1 d . . .
H20 H -0.6635 0.2724 0.6596 0.023 Uiso 1 1 calc R . .

loop_
_atom_site_aniso_label
_atom_site_aniso_U_11
_atom_site_aniso_U_22
_atom_site_aniso_U_33
_atom_site_aniso_U_23
_atom_site_aniso_U_13
_atom_site_aniso_U_12
Cu1 0.0207(4) 0.0242(4) 0.0143(4) -0.0055(3) -0.0013(3) 0.0119(3)
Cu2 0.0176(3) 0.0287(3) 0.0131(3) -0.0050(2) -0.00124(19) 0.0115(2)
Cu3 0.0151(3) 0.0243(3) 0.0145(3) -0.00111(19) 0.00148(19) 0.0098(2)
Cu4 0.0132(2) 0.0209(3) 0.0132(3) -0.00002(19) 0.00164(18) 0.0069(2)
Cu5 0.0151(3) 0.0179(4) 0.0150(3) 0.0020(3) -0.0019(3) 0.0054(3)
Cu6 0.0141(3) 0.0200(3) 0.0227(3) 0.0039(2) 0.0054(2) 0.0061(2)
N7 0.0173(17) 0.029(2) 0.0137(17) -0.0029(14) -0.0019(13) 0.0130(15)
N8 0.0162(17) 0.029(2) 0.0134(17) -0.0026(14) 0.0039(13) 0.0106(15)
N9 0.0156(17) 0.0266(19) 0.0121(16) 0.0001(14) 0.0025(13) 0.0091(15)
N10 0.0162(17) 0.0170(17) 0.0145(16) -0.0006(13) 0.0028(13) 0.0070(14)
N11 0.0134(16) 0.0200(17) 0.0149(17) 0.0008(13) 0.0028(13) 0.0064(14)
N12 0.0151(16) 0.0185(17) 0.0167(17) 0.0011(13) 0.0005(13) 0.0077(14)
C1 0.0176(18) 0.0190(19) 0.0150(18) -0.0030(14) 0.0008(14) 0.0074(15)
N1 0.0176(18) 0.0190(19) 0.0150(18) -0.0030(14) 0.0008(14) 0.0074(15)
C2 0.020(2) 0.030(2) 0.025(2) 0.0023(18) 0.0020(16) 0.0119(18)
N2 0.020(2) 0.030(2) 0.025(2) 0.0023(18) 0.0020(16) 0.0119(18)
C3 0.0143(18) 0.030(2) 0.0130(18) -0.0089(15) 0.0015(14) 0.0112(16)
N3 0.0143(18) 0.030(2) 0.0130(18) -0.0089(15) 0.0015(14) 0.0112(16)
C4 0.024(2) 0.033(2) 0.024(2) -0.0036(18) -0.0032(18) 0.0106(19)
N4 0.024(2) 0.033(2) 0.024(2) -0.0036(18) -0.0032(18) 0.0106(19)
C5 0.0112(17) 0.0199(18) 0.0164(18) 0.0010(14) 0.0021(14) 0.0063(15)
N5 0.0112(17) 0.0199(18) 0.0164(18) 0.0010(14) 0.0021(14) 0.0063(15)
C6 0.024(2) 0.021(2) 0.020(2) -0.0012(15) -0.0031(16) 0.0100(17)
N6 0.024(2) 0.021(2) 0.020(2) -0.0012(15) -0.0031(16) 0.0100(17)
C7 0.021(2) 0.026(2) 0.014(2) 0.0007(16) -0.0003(16) 0.0109(18)
C8 0.018(2) 0.030(2) 0.016(2) -0.0022(17) -0.0013(16) 0.0124(18)
C9 0.0142(18) 0.021(2) 0.017(2) 0.0012(16) 0.0012(15) 0.0079(16)
C10 0.0133(18) 0.0158(19) 0.0154(19) -0.0004(14) -0.0008(15) 0.0054(15)
N13 0.0224(19) 0.0169(17) 0.0189(18) 0.0015(14) 0.0033(14) 0.0052(15)
N14 0.0170(17) 0.0180(17) 0.0191(18) 0.0047(14) 0.0039(14) 0.0075(14)
C11 0.030(2) 0.022(2) 0.022(2) 0.0005(18) 0.0072(19) 0.0068(19)
C12 0.041(3) 0.023(2) 0.020(2) -0.0010(18) -0.005(2) 0.012(2)
C13 0.030(3) 0.025(2) 0.030(3) 0.0050(19) -0.010(2) 0.008(2)
C14 0.022(2) 0.018(2) 0.030(2) 0.0035(18) -0.0031(18) 0.0057(18)
C15 0.018(2) 0.0152(19) 0.020(2) 0.0032(15) 0.0002(16) 0.0070(16)
C16 0.018(2) 0.0148(19) 0.019(2) 0.0039(15) 0.0006(16) 0.0064(16)
C17 0.015(2) 0.019(2) 0.026(2) 0.0043(17) 0.0008(17) 0.0052(17)
C18 0.020(2) 0.022(2) 0.027(2) 0.0044(18) 0.0064(18) 0.0119(18)
C19 0.027(2) 0.019(2) 0.020(2) 0.0001(16) 0.0071(17) 0.0095(18)
C20 0.017(2) 0.020(2) 0.021(2) 0.0049(16) 0.0025(16) 0.0090(17)

loop_
_atom_type_symbol
_atom_type_description
_atom_type_scat_dispersion_real
_atom_type_scat_dispersion_imag
_atom_type_scat_source
C C 0.0033 0.0016 'International Tables Vol C Tables 4.2.6.8 and 6.1.1.4'
H H 0.0000 0.0000 'International Tables Vol C Tables 4.2.6.8 and 6.1.1.4'
N N 0.0061 0.0033 'International Tables Vol C Tables 4.2.6.8 and 6.1.1.4'
Cu Cu 0.3201 1.2651 'International Tables Vol C Tables 4.2.6.8 and 6.1.1.4'

loop_
_geom_angle_atom_site_label_1
_geom_angle_atom_site_label_2
_geom_angle_atom_site_label_3
_geom_angle
_geom_angle_site_symmetry_1
_geom_angle_site_symmetry_3
_geom_angle_publ_flag
C1 Cu1 N1 180.000(1) . 2_454 ?
C1 Cu1 C1 180.000(1) . 2_454 ?
N1 Cu1 C1 0.00(12) 2_454 2_454 ?
C1 Cu1 Cu6 90.30(12) . 1_554 ?
N1 Cu1 Cu6 89.70(12) 2_454 1_554 ?
C1 Cu1 Cu6 89.70(12) 2_454 1_554 ?
C1 Cu1 Cu6 89.70(12) . 2_455 ?
N1 Cu1 Cu6 90.30(12) 2_454 2_455 ?
C1 Cu1 Cu6 90.30(12) 2_454 2_455 ?
Cu6 Cu1 Cu6 180.0 1_554 2_455 ?
C2 Cu2 C3 129.07(17) . . ?
C2 Cu2 N7 127.68(16) . . ?
C3 Cu2 N7 102.69(15) . . ?
C4 Cu3 N8 124.28(17) . . ?
C4 Cu3 N10 127.24(17) . . ?
N8 Cu3 N10 108.36(14) . . ?
C5 Cu4 N11 136.58(15) . . ?
C5 Cu4 N9 112.76(16) . . ?
N11 Cu4 N9 110.10(14) . . ?
N12 Cu5 N12 180.000(1) 2_666 . ?
N12 Cu5 Cu6 78.76(11) 2_666 2_566 ?
N12 Cu5 Cu6 101.24(11) . 2_566 ?
N12 Cu5 Cu6 101.24(11) 2_666 1_655 ?
N12 Cu5 Cu6 78.76(11) . 1_655 ?
Cu6 Cu5 Cu6 180.0 2_566 1_655 ?
C6 Cu6 N14 151.03(16) . . ?
C6 Cu6 N13 124.85(16) . . ?
N14 Cu6 N13 80.67(15) . . ?
C6 Cu6 Cu5 75.59(12) . 1_455 ?
N14 Cu6 Cu5 79.22(10) . 1_455 ?
N13 Cu6 Cu5 120.86(10) . 1_455 ?
C6 Cu6 Cu1 78.77(12) . 1_556 ?
N14 Cu6 Cu1 104.60(10) . 1_556 ?
N13 Cu6 Cu1 114.31(10) . 1_556 ?
Cu5 Cu6 Cu1 124.45(2) 1_455 1_556 ?
C8 N7 C7 102.0(3) . . ?
C8 N7 Cu2 127.4(3) . . ?
C7 N7 Cu2 130.6(3) . . ?
C7 N8 N9 106.6(3) . . ?
C7 N8 Cu3 127.9(3) . . ?
N9 N8 Cu3 125.4(3) . . ?
C8 N9 N8 104.9(3) . . ?
C8 N9 Cu4 131.4(3) . . ?
N8 N9 Cu4 123.4(3) . . ?
C9 N10 N11 105.8(3) . . ?
C9 N10 Cu3 127.3(3) . . ?
N11 N10 Cu3 126.6(3) . . ?
C10 N11 N10 106.3(3) . . ?
C10 N11 Cu4 128.6(3) . . ?
N10 N11 Cu4 122.8(3) . . ?
C10 N12 C9 103.1(3) . . ?
C10 N12 Cu5 125.9(3) . . ?
C9 N12 Cu5 129.7(3) . . ?
C2 C1 Cu1 175.5(4) . . ?
C1 C2 Cu2 176.2(4) . . ?
N4 C3 C4 0.0(6) 1_455 1_455 ?
N4 C3 Cu2 168.2(4) 1_455 . ?
C4 C3 Cu2 168.2(4) 1_455 . ?
N3 C4 C3 0.0(5) 1_655 1_655 ?
N3 C4 Cu3 179.3(4) 1_655 . ?
C3 C4 Cu3 179.3(4) 1_655 . ?
C6 C5 Cu4 168.8(4) . . ?
C5 C6 Cu6 172.5(4) . . ?
N8 C7 N7 112.7(4) . . ?
N9 C8 N7 113.7(4) . . ?
N10 C9 N12 112.5(4) . . ?
N11 C10 N12 112.3(4) . . ?
C11 N13 C15 119.1(4) . . ?
C11 N13 Cu6 127.4(3) . . ?
C15 N13 Cu6 113.0(3) . . ?
C20 N14 C16 118.7(4) . . ?
C20 N14 Cu6 125.9(3) . . ?
C16 N14 Cu6 114.2(3) . . ?
N13 C11 C12 122.6(5) . . ?
C13 C12 C11 119.3(5) . . ?
C12 C13 C14 118.9(4) . . ?
C15 C14 C13 118.4(4) . . ?
N13 C15 C14 121.7(4) . . ?
N13 C15 C16 114.9(4) . . ?
C14 C15 C16 123.4(4) . . ?
N14 C16 C17 121.7(4) . . ?
N14 C16 C15 115.6(4) . . ?
C17 C16 C15 122.7(4) . . ?
C18 C17 C16 118.7(4) . . ?
C19 C18 C17 119.4(4) . . ?
C18 C19 C20 118.5(4) . . ?
N14 C20 C19 122.9(4) . . ?

loop_
_geom_bond_atom_site_label_1
_geom_bond_atom_site_label_2
_geom_bond_distance
_geom_bond_site_symmetry_2
_geom_bond_publ_flag
Cu1 C1 1.839(4) . ?
Cu1 N1 1.839(4) 2_454 ?
Cu1 C1 1.839(4) 2_454 ?
Cu1 Cu6 2.8247(5) 1_554 ?
Cu1 Cu6 2.8247(5) 2_455 ?
Cu2 C2 1.871(4) . ?
Cu2 C3 1.939(4) . ?
Cu2 N7 1.989(3) . ?
Cu3 C4 1.879(5) . ?
Cu3 N8 1.990(4) . ?
Cu3 N10 1.997(3) . ?
Cu4 C5 1.893(4) . ?
Cu4 N11 1.960(3) . ?
Cu4 N9 1.995(3) . ?
Cu5 N12 1.897(3) 2_666 ?
Cu5 N12 1.897(3) . ?
Cu5 Cu6 2.8173(6) 2_566 ?
Cu5 Cu6 2.8173(6) 1_655 ?
Cu6 C6 1.865(4) . ?
Cu6 N14 2.012(4) . ?
Cu6 N13 2.077(4) . ?
Cu6 Cu5 2.8173(6) 1_455 ?
Cu6 Cu1 2.8247(5) 1_556 ?
N7 C8 1.343(5) . ?
N7 C7 1.354(5) . ?
N8 C7 1.310(5) . ?
N8 N9 1.382(5) . ?
N9 C8 1.320(5) . ?
N10 C9 1.325(5) . ?
N10 N11 1.381(5) . ?
N11 C10 1.326(5) . ?
N12 C10 1.348(5) . ?
N12 C9 1.350(5) . ?
C1 C2 1.147(6) . ?
C3 N4 1.157(6) 1_455 ?
C3 C4 1.157(6) 1_455 ?
C4 N3 1.157(6) 1_655 ?
C4 C3 1.157(6) 1_655 ?
C5 C6 1.159(6) . ?
N13 C11 1.333(6) . ?
N13 C15 1.350(6) . ?
N14 C20 1.340(6) . ?
N14 C16 1.358(5) . ?
C11 C12 1.387(7) . ?
C12 C13 1.374(7) . ?
C13 C14 1.408(7) . ?
C14 C15 1.397(6) . ?
C15 C16 1.492(6) . ?
C16 C17 1.397(6) . ?
C17 C18 1.393(6) . ?
C18 C19 1.389(6) . ?
C19 C20 1.389(6) . ?
